data_7013141
loop_
_publ_author_name
'Clint A. Sharrad'
'Stefan R. L\"uthi'
'Lawrence R. Gahan'

_publ_section_title
;
 Embracing ligands. A synthetic strategy towards new
 nitrogen--thioether multidentate ligands and characterization of the
 cobalt(III) complexes
;
_journal_issue 19
_journal_name_full 'Dalton Trans.'
_journal_page_first 3693
_journal_page_last 3703
_journal_paper_doi 10.1039/b304914k
_journal_year 2003
_chemical_formula_sum 'C12 H29 Cl3 Co N3 O9 S2'
_chemical_formula_weight 588.78
_chemical_name_common (Co(EtN3OS2ampH))Cl(ClO4)2
_space_group_IT_number 33
_symmetry_cell_setting orthorhombic
_symmetry_space_group_name_Hall 'P 2c -2n'
_symmetry_space_group_name_H-M 'P n a 21'
_atom_sites_solution_hydrogens geom
_atom_sites_solution_primary direct
_atom_sites_solution_secondary difmap
_audit_creation_date 2003-04-04T16:14:08-00:00
_audit_creation_method 'WinGX routine CIF_UPDATE'
_cell_angle_alpha 90
_cell_angle_beta 90
_cell_angle_gamma 90
_cell_formula_units_Z 4
_cell_length_a 17.731(1)
_cell_length_b 16.766(1)
_cell_length_c 7.620(2)
_cell_measurement_reflns_used 25
_cell_measurement_temperature 293(2)
_cell_volume 2265.3(6)
_computing_cell_refinement SET4
_computing_data_collection CAD4
_computing_data_reduction XTAL3.2
_computing_molecular_graphics 'ORTEP-3 for Windows (Farrugia, 1997)'
_computing_publication_material SHELXL
_computing_structure_refinement 'SHELXL-93 (Sheldrick, 1993)'
_computing_structure_solution 'SHELXS-86 (Sheldrick, 1990)'
_diffrn_ambient_temperature 293(2)
_diffrn_measured_fraction_theta_full 1
_diffrn_measured_fraction_theta_max 1
_diffrn_measurement_device CAD4
_diffrn_measurement_method 'omega-2theta scans'
_diffrn_radiation_monochromator graphite
_diffrn_radiation_type MoK\a
_diffrn_radiation_wavelength 0.71073
_diffrn_reflns_av_R_equivalents 0.0379
_diffrn_reflns_av_unetI/netI 0.0192
_diffrn_reflns_limit_h_max 21
_diffrn_reflns_limit_h_min -8
_diffrn_reflns_limit_k_max 19
_diffrn_reflns_limit_k_min -9
_diffrn_reflns_limit_l_max 3
_diffrn_reflns_limit_l_min -9
_diffrn_reflns_number 2169
_diffrn_reflns_theta_full 24.98
_diffrn_reflns_theta_max 24.98
_diffrn_reflns_theta_min 1.67
_diffrn_standards_decay_% 'less than 5 %'
_exptl_absorpt_coefficient_mu 1.345
_exptl_absorpt_correction_type psiscans
_exptl_crystal_colour red-brown
_exptl_crystal_density_diffrn 1.726
_exptl_crystal_density_method 'not measured'
_exptl_crystal_description prism
_exptl_crystal_F_000 1216
_exptl_crystal_size_max 0.7
_exptl_crystal_size_mid 0.7
_exptl_crystal_size_min 0.7
_refine_diff_density_max 0.921
_refine_diff_density_min -0.646
_refine_diff_density_rms 0.095
_refine_ls_abs_structure_details 'Flack H D (1983), Acta Cryst. A39, 876-881'
_refine_ls_abs_structure_Flack 0.07(6)
_refine_ls_extinction_method none
_refine_ls_goodness_of_fit_ref 1.046
_refine_ls_hydrogen_treatment constr
_refine_ls_matrix_type full
_refine_ls_number_parameters 271
_refine_ls_number_reflns 2141
_refine_ls_number_restraints 1
_refine_ls_restrained_S_all 1.046
_refine_ls_R_factor_all 0.0588
_refine_ls_R_factor_obs 0.0462
_refine_ls_shift/su_max 0.022
_refine_ls_shift/su_mean 0.005
_refine_ls_structure_factor_coef Fsqd
_refine_ls_weighting_details 'calc w=1/[\s^2^(Fo^2^)+(0.0870P)^2^+3.5856P] where P=(Fo^2^+2Fc^2^)/3'
_refine_ls_weighting_scheme calc
_refine_ls_wR_factor_all 0.1364
_refine_ls_wR_factor_obs 0.1263
_reflns_number_gt 1762
_reflns_number_total 2141
_reflns_threshold_expression >2sigma(I)
_cod_data_source_file b304914k.txt
_cod_data_source_block cs4
_cod_original_sg_symbol_H-M Pna21
_cod_database_code 7013141

loop_
_symmetry_equiv_pos_as_xyz
'x, y, z'
'-x, -y, z+1/2'
'x+1/2, -y+1/2, z'
'-x+1/2, y+1/2, z+1/2'

loop_
_atom_site_label
_atom_site_type_symbol
_atom_site_fract_x
_atom_site_fract_y
_atom_site_fract_z
_atom_site_U_iso_or_equiv
_atom_site_adp_type
_atom_site_occupancy
_atom_site_symmetry_multiplicity
_atom_site_calc_flag
_atom_site_refinement_flags
_atom_site_disorder_assembly
_atom_site_disorder_group
Co1 Co 0.24781(6) 0.60831(4) 0.1867(3) 0.0231(2) Uani 1 1 d . . .
S1 S 0.18074(11) 0.70194(13) 0.3234(3) 0.0297(5) Uani 1 1 d . . .
S2 S 0.31644(10) 0.70333(13) 0.0617(3) 0.0310(5) Uani 1 1 d . . .
O1 O 0.3162(3) 0.6089(4) 0.3880(10) 0.0343(16) Uani 1 1 d . . .
H1 H 0.293 0.5759 0.4777 0.041 Uiso 1 1 d R . .
N1 N 0.1841(3) 0.5245(4) 0.2928(13) 0.0363(19) Uani 1 1 d . . .
H1A H 0.1856 0.4818 0.2214 0.044 Uiso 1 1 d R . .
H1B H 0.206 0.51 0.3944 0.044 Uiso 1 1 d R . .
N2 N 0.1793(3) 0.6135(4) -0.0123(10) 0.0260(16) Uani 1 1 d . . .
H2A H 0.1766 0.6648 -0.0466 0.031 Uiso 1 1 d R . .
H2B H 0.2002 0.586 -0.1012 0.031 Uiso 1 1 d R . .
N3 N 0.3119(3) 0.5232(4) 0.0827(12) 0.0284(17) Uani 1 1 d . . .
H3A H 0.3087 0.4799 0.1522 0.034 Uiso 1 1 d R . .
H3B H 0.2923 0.5099 -0.0222 0.034 Uiso 1 1 d R . .
C10 C 0.3945(5) 0.5827(6) 0.3716(14) 0.033(2) Uani 1 1 d . . .
H10A H 0.3977 0.526 0.3954 0.04 Uiso 1 1 d R . .
H10B H 0.4248 0.6103 0.4584 0.04 Uiso 1 1 d R . .
C7 C 0.2911(4) 0.7920(5) 0.184(2) 0.046(3) Uani 1 1 d . . .
H7A H 0.3168 0.793 0.2966 0.056 Uiso 1 1 d R . .
H7B H 0.3061 0.8389 0.1184 0.056 Uiso 1 1 d R . .
C9 C 0.3929(5) 0.5422(5) 0.0578(14) 0.034(2) Uani 1 1 d . . .
H9A H 0.3995 0.5645 -0.0586 0.041 Uiso 1 1 d R . .
H9B H 0.4214 0.4929 0.0627 0.041 Uiso 1 1 d R . .
C8 C 0.4123(4) 0.6865(5) 0.1331(14) 0.035(2) Uani 1 1 d . . .
H8A H 0.4468 0.7002 0.039 0.041 Uiso 1 1 d R . .
H8B H 0.4229 0.7213 0.2317 0.041 Uiso 1 1 d R . .
C3 C 0.1036(4) 0.5417(5) 0.3316(17) 0.034(2) Uani 1 1 d . . .
H3C H 0.0994 0.5653 0.4474 0.041 Uiso 1 1 d R . .
H3D H 0.0753 0.4922 0.3317 0.041 Uiso 1 1 d R . .
C4 C 0.1006(5) 0.5844(5) 0.0089(16) 0.034(2) Uani 1 1 d . . .
H4A H 0.0994 0.5276 -0.0145 0.041 Uiso 1 1 d R . .
H4B H 0.0682 0.6104 -0.0763 0.041 Uiso 1 1 d R . .
C5 C 0.0849(4) 0.6858(5) 0.2490(17) 0.037(2) Uani 1 1 d . . .
H5A H 0.0507 0.6993 0.3439 0.045 Uiso 1 1 d R . .
H5B H 0.0741 0.7213 0.1517 0.045 Uiso 1 1 d R . .
C2 C 0.0696(4) 0.5997(5) 0.1916(18) 0.034(2) Uani 1 1 d . . .
C11 C 0.4259(4) 0.5994(5) 0.1888(15) 0.030(2) Uani 1 1 d . . .
C1 C -0.0164(4) 0.5863(6) 0.183(2) 0.045(3) Uani 1 1 d . . .
H1C H -0.0376 0.5945 0.2978 0.067 Uiso 1 1 d R . .
H1D H -0.0268 0.5328 0.1454 0.067 Uiso 1 1 d R . .
H1E H -0.0385 0.6233 0.1021 0.067 Uiso 1 1 d R . .
C12 C 0.5125(4) 0.5861(7) 0.1968(19) 0.049(3) Uani 1 1 d . . .
H12A H 0.5343 0.6225 0.2798 0.073 Uiso 1 1 d R . .
H12B H 0.5343 0.5951 0.0831 0.073 Uiso 1 1 d R . .
H12C H 0.5225 0.5323 0.233 0.073 Uiso 1 1 d R . .
C6 C 0.2069(4) 0.7923(5) 0.2107(18) 0.044(3) Uani 1 1 d . . .
H6A H 0.1812 0.7949 0.0986 0.053 Uiso 1 1 d R . .
H6B H 0.1925 0.8386 0.2794 0.053 Uiso 1 1 d R . .
Cl1 Cl 0.25137(16) 0.50902(11) 0.6826(6) 0.0484(4) Uani 1 1 d . . .
Cl2 Cl 0.40419(19) 0.83398(17) -0.3526(5) 0.0593(8) Uani 1 1 d . . .
Cl3 Cl 0.3934(3) 0.3304(2) 0.2401(5) 0.0741(12) Uani 1 1 d . . .
O2 O 0.3506(4) 0.8855(4) -0.4431(16) 0.070(3) Uani 1 1 d . . .
O3 O 0.3863(7) 0.8306(7) -0.1765(16) 0.105(4) Uani 1 1 d . . .
O4 O 0.4780(5) 0.8710(5) -0.3778(19) 0.096(4) Uani 1 1 d . . .
O5 O 0.4046(7) 0.7603(6) -0.4362(19) 0.139(5) Uani 1 1 d . . .
O6 O 0.3419(5) 0.3846(5) 0.3149(17) 0.080(3) Uani 1 1 d . . .
O7 O 0.3932(5) 0.3340(5) 0.0587(14) 0.069(3) Uani 1 1 d . . .
O8 O 0.3926(9) 0.2587(6) 0.311(3) 0.181(8) Uani 1 1 d . . .
O9 O 0.4706(7) 0.3664(10) 0.278(2) 0.176(8) Uani 1 1 d . . .

loop_
_atom_site_aniso_label
_atom_site_aniso_U_11
_atom_site_aniso_U_22
_atom_site_aniso_U_33
_atom_site_aniso_U_23
_atom_site_aniso_U_13
_atom_site_aniso_U_12
Co1 0.0291(4) 0.0213(4) 0.0190(4) 0.0008(7) 0.0006(3) -0.0002(5)
S1 0.0349(10) 0.0277(11) 0.0265(13) -0.0032(11) 0.0036(10) 0.0025(8)
S2 0.0323(10) 0.0306(12) 0.0301(13) 0.0082(12) 0.0026(10) -0.0013(8)
O1 0.035(3) 0.038(3) 0.030(4) 0.004(3) 0.000(3) 0.005(3)
N1 0.037(4) 0.044(4) 0.029(5) 0.011(4) 0.000(3) 0.004(3)
N2 0.032(3) 0.034(4) 0.012(4) -0.003(3) 0.000(3) 0.010(3)
N3 0.043(4) 0.015(3) 0.027(4) 0.002(4) -0.004(3) 0.008(2)
C10 0.027(4) 0.056(6) 0.017(5) 0.006(5) -0.003(3) 0.007(4)
C7 0.040(4) 0.026(4) 0.074(9) -0.015(6) 0.008(6) -0.005(3)
C9 0.046(5) 0.042(5) 0.015(5) 0.002(5) 0.002(4) 0.020(4)
C8 0.032(4) 0.037(5) 0.035(6) 0.003(5) 0.008(4) -0.002(3)
C3 0.032(4) 0.032(5) 0.039(6) 0.006(5) 0.006(4) 0.004(4)
C4 0.034(4) 0.022(4) 0.045(7) -0.001(5) -0.010(4) 0.001(3)
C5 0.029(4) 0.032(5) 0.051(7) -0.004(6) -0.004(4) 0.004(3)
C2 0.035(4) 0.027(4) 0.041(6) 0.000(5) 0.000(6) 0.003(4)
C11 0.029(4) 0.037(5) 0.023(5) 0.003(5) -0.002(5) 0.010(3)
C1 0.033(4) 0.052(6) 0.049(7) -0.001(7) -0.002(6) -0.004(4)
C12 0.033(4) 0.065(7) 0.049(8) 0.004(7) -0.001(6) 0.012(4)
C6 0.038(4) 0.027(5) 0.068(9) -0.005(6) 0.006(5) 0.000(3)
Cl1 0.0640(10) 0.0560(10) 0.0253(8) 0.003(2) -0.0018(8) 0.0041(13)
Cl2 0.0921(18) 0.0395(14) 0.0464(19) -0.0027(17) -0.0027(15) 0.0030(13)
Cl3 0.135(3) 0.058(2) 0.0295(15) 0.0020(17) -0.0113(17) 0.030(2)
O2 0.087(5) 0.051(5) 0.070(8) -0.004(6) -0.004(6) 0.007(4)
O3 0.164(11) 0.106(9) 0.044(7) 0.024(7) 0.010(7) -0.037(8)
O4 0.074(5) 0.108(7) 0.107(10) -0.009(8) 0.004(6) -0.013(5)
O5 0.239(12) 0.085(7) 0.094(10) -0.050(8) -0.071(10) 0.082(8)
O6 0.103(6) 0.062(5) 0.076(9) 0.015(6) 0.015(6) 0.024(4)
O7 0.099(7) 0.058(5) 0.048(6) -0.001(5) -0.003(5) -0.035(5)
O8 0.297(16) 0.057(6) 0.188(19) 0.057(10) 0.126(17) 0.055(9)
O9 0.114(8) 0.28(2) 0.137(14) -0.100(14) -0.072(9) 0.016(10)

loop_
_atom_type_symbol
_atom_type_description
_atom_type_scat_dispersion_real
_atom_type_scat_dispersion_imag
_atom_type_scat_source
C C 0.0033 0.0016 'International Tables Vol C Tables 4.2.6.8 and 6.1.1.4'
H H 0 0 'International Tables Vol C Tables 4.2.6.8 and 6.1.1.4'
N N 0.0061 0.0033 'International Tables Vol C Tables 4.2.6.8 and 6.1.1.4'
O O 0.0106 0.006 'International Tables Vol C Tables 4.2.6.8 and 6.1.1.4'
Co Co 0.3494 0.9721 'International Tables Vol C Tables 4.2.6.8 and 6.1.1.4'
S S 0.1246 0.1234 'International Tables Vol C Tables 4.2.6.8 and 6.1.1.4'
Cl Cl 0.1484 0.1585 'International Tables Vol C Tables 4.2.6.8 and 6.1.1.4'

loop_
_geom_angle_atom_site_label_1
_geom_angle_atom_site_label_2
_geom_angle_atom_site_label_3
_geom_angle
_geom_angle_site_symmetry_1
_geom_angle_site_symmetry_3
_geom_angle_publ_flag
N2 Co1 O1 177.08(19) . . ?
N2 Co1 N1 89.7(3) . . ?
O1 Co1 N1 92.1(3) . . ?
N2 Co1 N3 94.5(3) . . ?
O1 Co1 N3 87.8(3) . . ?
N1 Co1 N3 88.8(2) . . ?
N2 Co1 S2 88.6(2) . . ?
O1 Co1 S2 89.60(19) . . ?
N1 Co1 S2 178.2(2) . . ?
N3 Co1 S2 91.8(2) . . ?
N2 Co1 S1 90.0(2) . . ?
O1 Co1 S1 87.7(2) . . ?
N1 Co1 S1 90.3(2) . . ?
N3 Co1 S1 175.4(3) . . ?
S2 Co1 S1 89.28(6) . . ?
C6 S1 C5 102.6(4) . . ?
C6 S1 Co1 103.4(4) . . ?
C5 S1 Co1 104.4(3) . . ?
C8 S2 C7 101.9(5) . . ?
C8 S2 Co1 105.9(3) . . ?
C7 S2 Co1 103.4(4) . . ?
C10 O1 Co1 121.3(6) . . ?
C3 N1 Co1 119.5(5) . . ?
C4 N2 Co1 119.1(6) . . ?
C9 N3 Co1 116.8(5) . . ?
O1 C10 C11 111.6(7) . . ?
C6 C7 S2 108.5(6) . . ?
N3 C9 C11 115.3(8) . . ?
C11 C8 S2 112.3(5) . . ?
N1 C3 C2 110.8(8) . . ?
N2 C4 C2 112.6(8) . . ?
C2 C5 S1 113.3(5) . . ?
C4 C2 C5 110.9(9) . . ?
C4 C2 C1 107.2(10) . . ?
C5 C2 C1 108.9(7) . . ?
C4 C2 C3 112.4(7) . . ?
C5 C2 C3 108.8(9) . . ?
C1 C2 C3 108.5(8) . . ?
C9 C11 C10 110.3(7) . . ?
C9 C11 C8 111.2(8) . . ?
C10 C11 C8 111.7(8) . . ?
C9 C11 C12 108.6(8) . . ?
C10 C11 C12 107.3(9) . . ?
C8 C11 C12 107.6(7) . . ?
C7 C6 S1 108.4(6) . . ?
O3 Cl2 O5 114.2(9) . . ?
O3 Cl2 O2 109.6(8) . . ?
O5 Cl2 O2 108.2(7) . . ?
O3 Cl2 O4 110.5(8) . . ?
O5 Cl2 O4 108.2(8) . . ?
O2 Cl2 O4 105.7(6) . . ?
O8 Cl3 O7 116.9(11) . . ?
O8 Cl3 O6 114.5(8) . . ?
O7 Cl3 O6 111.9(8) . . ?
O8 Cl3 O9 107.1(10) . . ?
O7 Cl3 O9 99.9(9) . . ?
O6 Cl3 O9 104.5(7) . . ?

loop_
_geom_bond_atom_site_label_1
_geom_bond_atom_site_label_2
_geom_bond_distance
_geom_bond_site_symmetry_2
_geom_bond_publ_flag
Co1 N2 1.946(7) . ?
Co1 O1 1.955(7) . ?
Co1 N1 1.975(7) . ?
Co1 N3 1.989(6) . ?
Co1 S2 2.219(2) . ?
Co1 S1 2.228(2) . ?
S1 C6 1.803(10) . ?
S1 C5 1.812(8) . ?
S2 C8 1.806(8) . ?
S2 C7 1.812(10) . ?
O1 C10 1.463(9) . ?
N1 C3 1.487(10) . ?
N2 C4 1.487(10) . ?
N3 C9 1.483(11) . ?
C10 C11 1.526(15) . ?
C7 C6 1.507(10) . ?
C9 C11 1.504(14) . ?
C8 C11 1.539(11) . ?
C3 C2 1.564(14) . ?
C4 C2 1.517(17) . ?
C5 C2 1.532(11) . ?
C2 C1 1.544(10) . ?
C11 C12 1.554(10) . ?
Cl2 O3 1.380(12) . ?
Cl2 O5 1.389(11) . ?
Cl2 O2 1.458(9) . ?
Cl2 O4 1.462(9) . ?
Cl3 O8 1.318(12) . ?
Cl3 O7 1.384(11) . ?
Cl3 O6 1.408(10) . ?
Cl3 O9 1.524(12) . ?

loop_
_geom_torsion_atom_site_label_1
_geom_torsion_atom_site_label_2
_geom_torsion_atom_site_label_3
_geom_torsion_atom_site_label_4
_geom_torsion
_geom_torsion_site_symmetry_1
_geom_torsion_site_symmetry_2
_geom_torsion_site_symmetry_3
_geom_torsion_site_symmetry_4
_geom_torsion_publ_flag
N2 Co1 S1 C6 -75.2(4) . . . . ?
O1 Co1 S1 C6 103.0(4) . . . . ?
N1 Co1 S1 C6 -164.9(4) . . . . ?
N3 Co1 S1 C6 117(3) . . . . ?
S2 Co1 S1 C6 13.4(4) . . . . ?
N2 Co1 S1 C5 31.8(4) . . . . ?
O1 Co1 S1 C5 -150.0(4) . . . . ?
N1 Co1 S1 C5 -57.9(5) . . . . ?
N3 Co1 S1 C5 -136(3) . . . . ?
S2 Co1 S1 C5 120.4(4) . . . . ?
N2 Co1 S2 C8 -150.4(4) . . . . ?
O1 Co1 S2 C8 31.9(4) . . . . ?
N1 Co1 S2 C8 -165(9) . . . . ?
N3 Co1 S2 C8 -55.9(4) . . . . ?
S1 Co1 S2 C8 119.6(3) . . . . ?
N2 Co1 S2 C7 102.8(5) . . . . ?
O1 Co1 S2 C7 -74.9(4) . . . . ?
N1 Co1 S2 C7 88(9) . . . . ?
N3 Co1 S2 C7 -162.7(5) . . . . ?
S1 Co1 S2 C7 12.8(4) . . . . ?
N2 Co1 O1 C10 -119(6) . . . . ?
N1 Co1 O1 C10 113.8(6) . . . . ?
N3 Co1 O1 C10 25.1(6) . . . . ?
S2 Co1 O1 C10 -66.7(6) . . . . ?
S1 Co1 O1 C10 -156.0(6) . . . . ?
N2 Co1 N1 C3 -58.8(8) . . . . ?
O1 Co1 N1 C3 118.9(8) . . . . ?
N3 Co1 N1 C3 -153.3(7) . . . . ?
S2 Co1 N1 C3 -44(9) . . . . ?
S1 Co1 N1 C3 31.2(8) . . . . ?
O1 Co1 N2 C4 -106(6) . . . . ?
N1 Co1 N2 C4 21.8(6) . . . . ?
N3 Co1 N2 C4 110.6(6) . . . . ?
S2 Co1 N2 C4 -157.8(6) . . . . ?
S1 Co1 N2 C4 -68.5(6) . . . . ?
N2 Co1 N3 C9 121.1(7) . . . . ?
O1 Co1 N3 C9 -57.2(7) . . . . ?
N1 Co1 N3 C9 -149.3(6) . . . . ?
S2 Co1 N3 C9 32.4(7) . . . . ?
S1 Co1 N3 C9 -71(3) . . . . ?
Co1 O1 C10 C11 30.9(10) . . . . ?
C8 S2 C7 C6 -153.0(7) . . . . ?
Co1 S2 C7 C6 -43.2(7) . . . . ?
Co1 N3 C9 C11 30.7(10) . . . . ?
C7 S2 C8 C11 131.2(8) . . . . ?
Co1 S2 C8 C11 23.3(8) . . . . ?
Co1 N1 C3 C2 33.8(11) . . . . ?
Co1 N2 C4 C2 34.1(9) . . . . ?
C6 S1 C5 C2 133.3(9) . . . . ?
Co1 S1 C5 C2 25.7(9) . . . . ?
N2 C4 C2 C5 47.7(9) . . . . ?
N2 C4 C2 C1 166.4(7) . . . . ?
N2 C4 C2 C3 -74.4(10) . . . . ?
S1 C5 C2 C4 -78.7(10) . . . . ?
S1 C5 C2 C1 163.6(9) . . . . ?
S1 C5 C2 C3 45.5(11) . . . . ?
N1 C3 C2 C4 36.2(11) . . . . ?
N1 C3 C2 C5 -87.1(10) . . . . ?
N1 C3 C2 C1 154.6(9) . . . . ?
N3 C9 C11 C10 39.1(10) . . . . ?
N3 C9 C11 C8 -85.4(9) . . . . ?
N3 C9 C11 C12 156.5(8) . . . . ?
O1 C10 C11 C9 -73.4(10) . . . . ?
O1 C10 C11 C8 50.7(10) . . . . ?
O1 C10 C11 C12 168.4(7) . . . . ?
S2 C8 C11 C9 45.7(10) . . . . ?
S2 C8 C11 C10 -78.0(9) . . . . ?
S2 C8 C11 C12 164.5(8) . . . . ?
S2 C7 C6 S1 57.7(7) . . . . ?
C5 S1 C6 C7 -152.1(6) . . . . ?
Co1 S1 C6 C7 -43.7(6) . . . . ?
